data_7061522
loop_
_publ_author_name
'Liu, Xueyan'
'Sun, Jing'
'Yan, Chao-Guo'

_publ_section_title
;
 Convenient construction of polycyclic architectures via multicomponent
 reaction of amino acids, dialkyl but-2-ynedioates and
 2-(o-hydroxyarylidene)-1,3-indanediones
;
_journal_issue 24
_journal_name_full 'New Journal of Chemistry'
_journal_page_first 11877
_journal_page_last 11882
_journal_paper_doi 10.1039/D2NJ01135B
_journal_volume 46
_journal_year 2022
_chemical_formula_moiety 'C25 H21 N O8'
_chemical_formula_sum 'C25 H21 N O8'
_chemical_formula_weight 463.43
_space_group_crystal_system monoclinic
_space_group_IT_number 14
_space_group_name_Hall '-P 2ybc'
_space_group_name_H-M_alt 'P 1 21/c 1'
_atom_sites_solution_hydrogens mixed
_audit_creation_method SHELXL-2014/7
_audit_update_record
;
2022-05-18 deposited with the CCDC.	2022-05-20 downloaded from the CCDC.
;
_cell_angle_alpha 90
_cell_angle_beta 113.734(2)
_cell_angle_gamma 90
_cell_formula_units_Z 4
_cell_length_a 9.3841(6)
_cell_length_b 23.6505(15)
_cell_length_c 10.8848(8)
_cell_measurement_reflns_used 6364
_cell_measurement_temperature 296(2)
_cell_measurement_theta_max 27.20
_cell_measurement_theta_min 2.22
_cell_volume 2211.4(3)
_computing_cell_refinement 'Bruker SAINT'
_computing_data_collection 'Bruker APEX2'
_computing_data_reduction 'Bruker SAINT'
_computing_molecular_graphics 'Bruker SHELXTL'
_computing_publication_material 'Bruker SHELXTL'
_computing_structure_refinement 'SHELXL-2014/7 (Sheldrick, 2014)'
_computing_structure_solution 'SHELXS-97 (Sheldrick 2008)'
_diffrn_ambient_temperature 296(2)
_diffrn_measured_fraction_theta_full 0.994
_diffrn_measured_fraction_theta_max 0.994
_diffrn_measurement_device_type 'Bruker APEX-II CCD'
_diffrn_measurement_method '\f and \w scans'
_diffrn_radiation_type MoK\a
_diffrn_radiation_wavelength 0.71073
_diffrn_reflns_av_R_equivalents 0.0306
_diffrn_reflns_av_unetI/netI 0.0359
_diffrn_reflns_Laue_measured_fraction_full 0.994
_diffrn_reflns_Laue_measured_fraction_max 0.994
_diffrn_reflns_limit_h_max 11
_diffrn_reflns_limit_h_min -10
_diffrn_reflns_limit_k_max 29
_diffrn_reflns_limit_k_min -29
_diffrn_reflns_limit_l_max 8
_diffrn_reflns_limit_l_min -13
_diffrn_reflns_number 13992
_diffrn_reflns_point_group_measured_fraction_full 0.994
_diffrn_reflns_point_group_measured_fraction_max 0.994
_diffrn_reflns_theta_full 25.242
_diffrn_reflns_theta_max 26.000
_diffrn_reflns_theta_min 2.523
_exptl_absorpt_coefficient_mu 0.105
_exptl_absorpt_correction_T_max 0.7456
_exptl_absorpt_correction_T_min 0.6739
_exptl_absorpt_correction_type multi-scan
_exptl_absorpt_process_details sadabs
_exptl_crystal_colour colorless
_exptl_crystal_density_diffrn 1.392
_exptl_crystal_description block
_exptl_crystal_F_000 968
_exptl_crystal_size_max 0.240
_exptl_crystal_size_mid 0.220
_exptl_crystal_size_min 0.180
_refine_diff_density_max 0.238
_refine_diff_density_min -0.224
_refine_diff_density_rms 0.039
_refine_ls_extinction_method none
_refine_ls_goodness_of_fit_ref 1.024
_refine_ls_hydrogen_treatment mixed
_refine_ls_matrix_type full
_refine_ls_number_parameters 313
_refine_ls_number_reflns 4330
_refine_ls_number_restraints 0
_refine_ls_restrained_S_all 1.024
_refine_ls_R_factor_all 0.0707
_refine_ls_R_factor_gt 0.0469
_refine_ls_shift/su_max 0.000
_refine_ls_shift/su_mean 0.000
_refine_ls_structure_factor_coef Fsqd
_refine_ls_weighting_details 'w=1/[\s^2^(Fo^2^)+(0.0489P)^2^+0.8506P] where P=(Fo^2^+2Fc^2^)/3'
_refine_ls_weighting_scheme calc
_refine_ls_wR_factor_gt 0.1037
_refine_ls_wR_factor_ref 0.1154
_reflns_Friedel_coverage 0.000
_reflns_number_gt 3213
_reflns_number_total 4330
_reflns_threshold_expression 'I > 2\s(I)'
_cod_data_source_file d2nj01135b2.cif
_cod_data_source_block 4a
_cod_depositor_comments 'Adding full bibliography for 7061522--7061528.cif.'
_cod_original_sg_symbol_H-M 'P 21/c'
_cod_database_code 7061522
_shelx_shelxl_version_number 2014/7
_shelx_space_group_comment
; 
The symmetry employed for this shelxl refinement is uniquely defined 
by the following loop, which should always be used as a source of 
symmetry information in preference to the above space-group names. 
They are only intended as comments. 
;
_shelx_estimated_absorpt_t_min 0.975
_shelx_estimated_absorpt_t_max 0.981

loop_
_space_group_symop_operation_xyz
'x, y, z'
'-x, y+1/2, -z+1/2'
'-x, -y, -z'
'x, -y-1/2, z-1/2'

loop_
_atom_site_label
_atom_site_type_symbol
_atom_site_fract_x
_atom_site_fract_y
_atom_site_fract_z
_atom_site_U_iso_or_equiv
_atom_site_adp_type
_atom_site_occupancy
_atom_site_site_symmetry_order
_atom_site_calc_flag
_atom_site_refinement_flags_posn
_atom_site_refinement_flags_adp
_atom_site_refinement_flags_occupancy
_atom_site_disorder_assembly
_atom_site_disorder_group
C1 C 0.7366(2) 0.15279(8) 0.78234(19) 0.0413(5) Uani 1 1 d . . . . .
C2 C 0.8686(3) 0.18567(11) 0.8294(3) 0.0672(7) Uani 1 1 d . . . . .
H2 H 0.9020 0.2041 0.7702 0.081 Uiso 1 1 calc R U . . .
C3 C 0.9500(3) 0.19068(13) 0.9657(3) 0.0877(9) Uani 1 1 d . . . . .
H3 H 1.0390 0.2130 0.9993 0.105 Uiso 1 1 calc R U . . .
C4 C 0.9014(3) 0.16301(12) 1.0529(3) 0.0763(8) Uani 1 1 d . . . . .
H4 H 0.9585 0.1662 1.1450 0.092 Uiso 1 1 calc R U . . .
C5 C 0.7675(2) 0.13029(9) 1.0042(2) 0.0505(5) Uani 1 1 d . . . . .
H5 H 0.7344 0.1119 1.0636 0.061 Uiso 1 1 calc R U . . .
C6 C 0.6829(2) 0.12492(7) 0.86673(18) 0.0358(4) Uani 1 1 d . . . . .
C7 C 0.5380(2) 0.08999(7) 0.80322(17) 0.0312(4) Uani 1 1 d . . . . .
H7 H 0.4926 0.0836 0.8689 0.037 Uiso 1 1 calc R U . . .
C8 C 0.41627(19) 0.11904(7) 0.67794(16) 0.0289(4) Uani 1 1 d . . . . .
C9 C 0.4927(2) 0.15376(7) 0.60060(16) 0.0325(4) Uani 1 1 d . . . . .
C10 C 0.4521(2) 0.21448(7) 0.61179(16) 0.0326(4) Uani 1 1 d . . . . .
C11 C 0.5021(2) 0.26230(8) 0.56729(19) 0.0423(5) Uani 1 1 d . . . . .
H11 H 0.5649 0.2596 0.5197 0.051 Uiso 1 1 calc R U . . .
C12 C 0.4555(3) 0.31411(8) 0.5962(2) 0.0487(5) Uani 1 1 d . . . . .
H12 H 0.4856 0.3468 0.5656 0.058 Uiso 1 1 calc R U . . .
C13 C 0.3651(2) 0.31867(8) 0.66959(19) 0.0473(5) Uani 1 1 d . . . . .
H13 H 0.3376 0.3543 0.6890 0.057 Uiso 1 1 calc R U . . .
C14 C 0.3152(2) 0.27117(8) 0.71428(18) 0.0398(4) Uani 1 1 d . . . . .
H14 H 0.2545 0.2741 0.7637 0.048 Uiso 1 1 calc R U . . .
C15 C 0.35881(19) 0.21887(7) 0.68287(16) 0.0318(4) Uani 1 1 d . . . . .
C16 C 0.32193(19) 0.16246(7) 0.71817(16) 0.0313(4) Uani 1 1 d . . . . .
C17 C 0.5628(2) 0.03212(7) 0.74745(18) 0.0357(4) Uani 1 1 d . . . . .
H17 H 0.6478 0.0350 0.7172 0.043 Uiso 1 1 calc R U . . .
C18 C 0.6012(2) -0.01234(8) 0.85589(18) 0.0374(4) Uani 1 1 d . . . . .
C19 C 0.7987(3) -0.04422(10) 1.0597(2) 0.0654(7) Uani 1 1 d . . . . .
H19A H 0.7307 -0.0396 1.1065 0.078 Uiso 1 1 calc R U . . .
H19B H 0.7943 -0.0834 1.0321 0.078 Uiso 1 1 calc R U . . .
C20 C 0.9565(3) -0.02960(15) 1.1478(3) 0.0943(11) Uani 1 1 d . . . . .
H20A H 1.0221 -0.0319 1.0993 0.141 Uiso 1 1 calc R U . . .
H20B H 0.9935 -0.0554 1.2222 0.141 Uiso 1 1 calc R U . . .
H20C H 0.9588 0.0082 1.1806 0.141 Uiso 1 1 calc R U . . .
C21 C 0.3423(2) 0.08762(7) 0.44920(18) 0.0377(4) Uani 1 1 d . . . . .
C22 C 0.3286(2) 0.07113(7) 0.58017(17) 0.0335(4) Uani 1 1 d . . . . .
C23 C 0.1580(2) 0.06059(8) 0.55144(19) 0.0428(5) Uani 1 1 d . . . . .
H23A H 0.1247 0.0264 0.4983 0.051 Uiso 1 1 calc R U . . .
H23B H 0.1488 0.0541 0.6359 0.051 Uiso 1 1 calc R U . . .
C24 C 0.0504(2) 0.10753(9) 0.47913(18) 0.0424(5) Uani 1 1 d . . . . .
C25 C -0.2122(3) 0.13739(14) 0.3918(3) 0.0853(9) Uani 1 1 d . . . . .
H25A H -0.1857 0.1723 0.4410 0.128 Uiso 1 1 calc R U . . .
H25B H -0.3117 0.1246 0.3862 0.128 Uiso 1 1 calc R U . . .
H25C H -0.2168 0.1433 0.3030 0.128 Uiso 1 1 calc R U . . .
N1 N 0.4177(2) 0.01926(7) 0.63409(18) 0.0494(5) Uani 1 1 d . . . . .
O1 O 0.65627(14) 0.14613(6) 0.64422(13) 0.0422(3) Uani 1 1 d . . . . .
O2 O 0.43301(15) 0.13421(5) 0.46595(12) 0.0406(3) Uani 1 1 d . . . . .
O3 O 0.28372(17) 0.06456(6) 0.34318(13) 0.0541(4) Uani 1 1 d . . . . .
O4 O 0.23641(16) 0.15075(6) 0.77312(13) 0.0454(3) Uani 1 1 d . . . . .
O5 O 0.50844(17) -0.04507(6) 0.86587(16) 0.0585(4) Uani 1 1 d . . . . .
O6 O 0.74731(15) -0.00757(6) 0.94216(13) 0.0469(4) Uani 1 1 d . . . . .
O7 O 0.08955(16) 0.15035(6) 0.44254(15) 0.0565(4) Uani 1 1 d . . . . .
O8 O -0.09495(16) 0.09516(7) 0.46006(17) 0.0674(5) Uani 1 1 d . . . . .
H1 H 0.369(4) -0.0032(15) 0.652(4) 0.120(14) Uiso 1 1 d . . . . .

loop_
_atom_site_aniso_label
_atom_site_aniso_U_11
_atom_site_aniso_U_22
_atom_site_aniso_U_33
_atom_site_aniso_U_23
_atom_site_aniso_U_13
_atom_site_aniso_U_12
C1 0.0299(10) 0.0408(11) 0.0477(12) 0.0012(9) 0.0096(8) 0.0016(8)
C2 0.0388(12) 0.0728(17) 0.0770(17) 0.0139(13) 0.0099(12) -0.0125(12)
C3 0.0491(15) 0.091(2) 0.089(2) 0.0043(17) -0.0076(14) -0.0279(14)
C4 0.0545(15) 0.0817(18) 0.0590(16) -0.0084(14) -0.0122(12) -0.0092(14)
C5 0.0443(12) 0.0520(12) 0.0428(11) -0.0040(9) 0.0048(9) 0.0053(10)
C6 0.0307(9) 0.0306(9) 0.0397(10) -0.0016(8) 0.0075(8) 0.0058(8)
C7 0.0331(9) 0.0285(9) 0.0309(9) 0.0020(7) 0.0116(7) 0.0026(7)
C8 0.0311(9) 0.0257(9) 0.0285(9) 0.0016(7) 0.0104(7) -0.0003(7)
C9 0.0351(9) 0.0322(9) 0.0291(9) 0.0002(7) 0.0119(7) -0.0006(8)
C10 0.0347(9) 0.0289(9) 0.0280(9) 0.0009(7) 0.0060(7) -0.0037(8)
C11 0.0486(11) 0.0372(11) 0.0377(10) 0.0028(8) 0.0138(9) -0.0084(9)
C12 0.0624(13) 0.0284(10) 0.0448(12) 0.0041(8) 0.0106(10) -0.0093(10)
C13 0.0618(13) 0.0269(10) 0.0396(11) -0.0017(8) 0.0064(10) 0.0046(9)
C14 0.0452(11) 0.0348(10) 0.0329(10) -0.0006(8) 0.0089(8) 0.0069(9)
C15 0.0334(9) 0.0288(9) 0.0269(9) 0.0010(7) 0.0057(7) 0.0014(8)
C16 0.0309(9) 0.0329(9) 0.0262(9) 0.0020(7) 0.0074(7) 0.0014(8)
C17 0.0391(10) 0.0282(9) 0.0370(10) 0.0013(7) 0.0124(8) 0.0029(8)
C18 0.0390(10) 0.0283(10) 0.0427(11) 0.0013(8) 0.0141(9) 0.0048(9)
C19 0.0657(15) 0.0611(15) 0.0536(14) 0.0271(11) 0.0076(11) 0.0060(12)
C20 0.0552(15) 0.149(3) 0.0647(17) 0.0507(18) 0.0092(13) -0.0071(17)
C21 0.0422(10) 0.0320(10) 0.0372(10) -0.0028(8) 0.0142(8) 0.0054(9)
C22 0.0365(9) 0.0259(9) 0.0326(9) 0.0001(7) 0.0081(7) 0.0000(8)
C23 0.0412(11) 0.0399(11) 0.0409(11) 0.0011(8) 0.0100(8) -0.0111(9)
C24 0.0353(10) 0.0534(13) 0.0339(10) -0.0042(9) 0.0093(8) -0.0053(9)
C25 0.0450(14) 0.123(3) 0.084(2) 0.0192(17) 0.0224(13) 0.0262(15)
N1 0.0523(11) 0.0278(9) 0.0480(10) 0.0003(7) -0.0008(8) 0.0032(8)
O1 0.0349(7) 0.0485(8) 0.0463(8) 0.0037(6) 0.0196(6) 0.0001(6)
O2 0.0531(8) 0.0387(7) 0.0323(7) -0.0034(5) 0.0198(6) -0.0063(6)
O3 0.0694(10) 0.0513(9) 0.0367(8) -0.0150(6) 0.0162(7) -0.0055(7)
O4 0.0504(8) 0.0442(8) 0.0519(8) 0.0072(6) 0.0313(7) 0.0048(6)
O5 0.0513(9) 0.0411(8) 0.0755(11) 0.0162(7) 0.0175(8) -0.0065(7)
O6 0.0423(8) 0.0464(8) 0.0450(8) 0.0173(6) 0.0105(6) 0.0013(6)
O7 0.0455(8) 0.0511(9) 0.0646(10) 0.0141(7) 0.0136(7) 0.0021(7)
O8 0.0376(8) 0.0855(12) 0.0747(11) 0.0119(9) 0.0181(8) -0.0015(8)

loop_
_atom_type_symbol
_atom_type_description
_atom_type_scat_dispersion_real
_atom_type_scat_dispersion_imag
_atom_type_scat_source
C C 0.0033 0.0016 'International Tables Vol C Tables 4.2.6.8 and 6.1.1.4'
H H 0.0000 0.0000 'International Tables Vol C Tables 4.2.6.8 and 6.1.1.4'
N N 0.0061 0.0033 'International Tables Vol C Tables 4.2.6.8 and 6.1.1.4'
O O 0.0106 0.0060 'International Tables Vol C Tables 4.2.6.8 and 6.1.1.4'

loop_
_geom_angle_atom_site_label_1
_geom_angle_atom_site_label_2
_geom_angle_atom_site_label_3
_geom_angle
_geom_angle_site_symmetry_1
_geom_angle_site_symmetry_3
_geom_angle_publ_flag
C2 C1 C6 122.5(2) . . ?
C2 C1 O1 118.71(19) . . ?
C6 C1 O1 118.72(16) . . ?
C3 C2 C1 118.5(2) . . ?
C3 C2 H2 120.8 . . ?
C1 C2 H2 120.8 . . ?
C4 C3 C2 120.7(2) . . ?
C4 C3 H3 119.6 . . ?
C2 C3 H3 119.6 . . ?
C3 C4 C5 120.2(2) . . ?
C3 C4 H4 119.9 . . ?
C5 C4 H4 119.9 . . ?
C4 C5 C6 120.0(2) . . ?
C4 C5 H5 120.0 . . ?
C6 C5 H5 120.0 . . ?
C1 C6 C5 118.01(18) . . ?
C1 C6 C7 117.51(16) . . ?
C5 C6 C7 124.47(18) . . ?
C6 C7 C8 111.91(14) . . ?
C6 C7 C17 114.53(14) . . ?
C8 C7 C17 102.78(13) . . ?
C6 C7 H7 109.1 . . ?
C8 C7 H7 109.1 . . ?
C17 C7 H7 109.1 . . ?
C16 C8 C9 104.38(13) . . ?
C16 C8 C7 110.72(13) . . ?
C9 C8 C7 112.17(13) . . ?
C16 C8 C22 118.68(14) . . ?
C9 C8 C22 104.47(13) . . ?
C7 C8 C22 106.36(13) . . ?
O2 C9 O1 103.13(13) . . ?
O2 C9 C10 112.79(14) . . ?
O1 C9 C10 111.62(14) . . ?
O2 C9 C8 108.25(13) . . ?
O1 C9 C8 115.20(13) . . ?
C10 C9 C8 105.99(14) . . ?
C11 C10 C15 120.90(17) . . ?
C11 C10 C9 128.25(17) . . ?
C15 C10 C9 110.76(15) . . ?
C12 C11 C10 117.52(19) . . ?
C12 C11 H11 121.2 . . ?
C10 C11 H11 121.2 . . ?
C11 C12 C13 121.71(18) . . ?
C11 C12 H12 119.1 . . ?
C13 C12 H12 119.1 . . ?
C14 C13 C12 120.94(18) . . ?
C14 C13 H13 119.5 . . ?
C12 C13 H13 119.5 . . ?
C13 C14 C15 117.62(19) . . ?
C13 C14 H14 121.2 . . ?
C15 C14 H14 121.2 . . ?
C10 C15 C14 121.29(17) . . ?
C10 C15 C16 110.27(15) . . ?
C14 C15 C16 128.42(17) . . ?
O4 C16 C15 127.63(16) . . ?
O4 C16 C8 124.24(15) . . ?
C15 C16 C8 108.09(14) . . ?
N1 C17 C18 111.37(16) . . ?
N1 C17 C7 106.24(14) . . ?
C18 C17 C7 109.52(14) . . ?
N1 C17 H17 109.9 . . ?
C18 C17 H17 109.9 . . ?
C7 C17 H17 109.9 . . ?
O5 C18 O6 125.04(17) . . ?
O5 C18 C17 124.37(17) . . ?
O6 C18 C17 110.44(16) . . ?
C20 C19 O6 109.2(2) . . ?
C20 C19 H19A 109.8 . . ?
O6 C19 H19A 109.8 . . ?
C20 C19 H19B 109.8 . . ?
O6 C19 H19B 109.8 . . ?
H19A C19 H19B 108.3 . . ?
C19 C20 H20A 109.5 . . ?
C19 C20 H20B 109.5 . . ?
H20A C20 H20B 109.5 . . ?
C19 C20 H20C 109.5 . . ?
H20A C20 H20C 109.5 . . ?
H20B C20 H20C 109.5 . . ?
O3 C21 O2 121.37(17) . . ?
O3 C21 C22 127.27(18) . . ?
O2 C21 C22 111.36(14) . . ?
N1 C22 C23 109.17(16) . . ?
N1 C22 C21 109.68(15) . . ?
C23 C22 C21 109.00(15) . . ?
N1 C22 C8 106.11(14) . . ?
C23 C22 C8 119.07(15) . . ?
C21 C22 C8 103.48(14) . . ?
C24 C23 C22 114.73(15) . . ?
C24 C23 H23A 108.6 . . ?
C22 C23 H23A 108.6 . . ?
C24 C23 H23B 108.6 . . ?
C22 C23 H23B 108.6 . . ?
H23A C23 H23B 107.6 . . ?
O7 C24 O8 124.57(19) . . ?
O7 C24 C23 124.76(18) . . ?
O8 C24 C23 110.67(18) . . ?
O8 C25 H25A 109.5 . . ?
O8 C25 H25B 109.5 . . ?
H25A C25 H25B 109.5 . . ?
O8 C25 H25C 109.5 . . ?
H25A C25 H25C 109.5 . . ?
H25B C25 H25C 109.5 . . ?
C17 N1 C22 110.66(15) . . ?
C17 N1 H1 112(3) . . ?
C22 N1 H1 112(3) . . ?
C1 O1 C9 112.80(13) . . ?
C21 O2 C9 111.59(13) . . ?
C18 O6 C19 117.15(16) . . ?
C24 O8 C25 116.65(19) . . ?

loop_
_geom_bond_atom_site_label_1
_geom_bond_atom_site_label_2
_geom_bond_distance
_geom_bond_site_symmetry_2
_geom_bond_publ_flag
C1 C2 1.375(3) . ?
C1 C6 1.380(3) . ?
C1 O1 1.393(2) . ?
C2 C3 1.374(4) . ?
C2 H2 0.9300 . ?
C3 C4 1.374(4) . ?
C3 H3 0.9300 . ?
C4 C5 1.387(3) . ?
C4 H4 0.9300 . ?
C5 C6 1.389(3) . ?
C5 H5 0.9300 . ?
C6 C7 1.500(2) . ?
C7 C8 1.544(2) . ?
C7 C17 1.552(2) . ?
C7 H7 0.9800 . ?
C8 C16 1.530(2) . ?
C8 C9 1.544(2) . ?
C8 C22 1.546(2) . ?
C9 O2 1.419(2) . ?
C9 O1 1.424(2) . ?
C9 C10 1.503(2) . ?
C10 C11 1.385(2) . ?
C10 C15 1.386(2) . ?
C11 C12 1.379(3) . ?
C11 H11 0.9300 . ?
C12 C13 1.384(3) . ?
C12 H12 0.9300 . ?
C13 C14 1.379(3) . ?
C13 H13 0.9300 . ?
C14 C15 1.388(2) . ?
C14 H14 0.9300 . ?
C15 C16 1.468(2) . ?
C16 O4 1.210(2) . ?
C17 N1 1.455(2) . ?
C17 C18 1.512(2) . ?
C17 H17 0.9800 . ?
C18 O5 1.202(2) . ?
C18 O6 1.318(2) . ?
C19 C20 1.445(3) . ?
C19 O6 1.457(2) . ?
C19 H19A 0.9700 . ?
C19 H19B 0.9700 . ?
C20 H20A 0.9600 . ?
C20 H20B 0.9600 . ?
C20 H20C 0.9600 . ?
C21 O3 1.192(2) . ?
C21 O2 1.359(2) . ?
C21 C22 1.532(3) . ?
C22 N1 1.468(2) . ?
C22 C23 1.523(3) . ?
C23 C24 1.494(3) . ?
C23 H23A 0.9700 . ?
C23 H23B 0.9700 . ?
C24 O7 1.199(2) . ?
C24 O8 1.327(2) . ?
C25 O8 1.450(3) . ?
C25 H25A 0.9600 . ?
C25 H25B 0.9600 . ?
C25 H25C 0.9600 . ?
N1 H1 0.78(3) . ?

loop_
_geom_hbond_atom_site_label_D
_geom_hbond_atom_site_label_H
_geom_hbond_atom_site_label_A
_geom_hbond_distance_DH
_geom_hbond_distance_HA
_geom_hbond_distance_DA
_geom_hbond_angle_DHA
_geom_hbond_site_symmetry_A
N1 H1 O5 0.78(3) 2.38(4) 2.771(2) 112(3) .
